data_4321556
loop_
_publ_author_name
'Chuan He'
'Stephen J. Lippard'

_publ_section_title
;
 Synthesis and Characterization of Several Dicopper(I) Complexes and a
 Spin-Delocalized Dicopper(I,II) Mixed-Valence Complex Using a
 1,8-Naphthyridine-Based Dinucleating Ligand
;
_journal_name_full 'Inorganic Chemistry'
_journal_page_first 5225
_journal_page_last 5231
_journal_paper_doi 10.1021/ic0005339
_journal_volume 39
_journal_year 2000
_chemical_formula_sum 'C57 H54 Cl2 Cu2 F6 N8 O6 S2'
_chemical_formula_weight 1323.18
_chemical_name_common '[Cu2(TBAN)(1-Me-BzIm)2](OTf)2'
_chemical_name_systematic
; 
 ? 
;
_space_group_IT_number 2
_symmetry_cell_setting triclinic
_symmetry_space_group_name_Hall '-P 1'
_symmetry_space_group_name_H-M 'P -1'
_atom_sites_solution_hydrogens geom
_atom_sites_solution_primary direct
_atom_sites_solution_secondary difmap
_audit_creation_method SHELXL-97
_cell_angle_alpha 85.8140(10)
_cell_angle_beta 83.8290(10)
_cell_angle_gamma 69.9740(10)
_cell_formula_units_Z 2
_cell_length_a 12.8261(5)
_cell_length_b 15.0676(6)
_cell_length_c 16.2679(6)
_cell_measurement_temperature 188(2)
_cell_volume 2934.5(2)
_computing_structure_refinement 'SHELXL-97 (Sheldrick, 1997)'
_computing_structure_solution 'SHELXS-97 (Sheldrick, 1990)'
_diffrn_ambient_temperature 188(2)
_diffrn_measured_fraction_theta_full 0.996
_diffrn_measured_fraction_theta_max 0.996
_diffrn_radiation_monochromator graphite
_diffrn_radiation_source 'fine-focus sealed tube'
_diffrn_radiation_type MoK\a
_diffrn_radiation_wavelength 0.71073
_diffrn_reflns_av_R_equivalents 0.0212
_diffrn_reflns_av_sigmaI/netI 0.0400
_diffrn_reflns_limit_h_max 14
_diffrn_reflns_limit_h_min -14
_diffrn_reflns_limit_k_max 16
_diffrn_reflns_limit_k_min -11
_diffrn_reflns_limit_l_max 17
_diffrn_reflns_limit_l_min -17
_diffrn_reflns_number 13063
_diffrn_reflns_theta_full 23.00
_diffrn_reflns_theta_max 23.00
_diffrn_reflns_theta_min 1.26
_exptl_absorpt_coefficient_mu 0.963
_exptl_crystal_density_diffrn 1.497
_exptl_crystal_density_method 'not measured'
_exptl_crystal_F_000 1356
_exptl_crystal_size_max 0.4
_exptl_crystal_size_mid 0.3
_exptl_crystal_size_min 0.2
_refine_diff_density_max 1.055
_refine_diff_density_min -0.751
_refine_diff_density_rms 0.072
_refine_ls_extinction_method none
_refine_ls_goodness_of_fit_ref 1.289
_refine_ls_hydrogen_treatment mixed
_refine_ls_matrix_type full
_refine_ls_number_parameters 749
_refine_ls_number_reflns 8138
_refine_ls_number_restraints 0
_refine_ls_restrained_S_all 1.289
_refine_ls_R_factor_all 0.0682
_refine_ls_R_factor_gt 0.0533
_refine_ls_shift/su_max 0.085
_refine_ls_shift/su_mean 0.005
_refine_ls_structure_factor_coef Fsqd
_refine_ls_weighting_details 'calc w=1/[\s^2^(Fo^2^)+(0.1000P)^2^+0.0000P] where P=(Fo^2^+2Fc^2^)/3'
_refine_ls_weighting_scheme calc
_refine_ls_wR_factor_gt 0.1615
_refine_ls_wR_factor_ref 0.1692
_reflns_number_gt 6546
_reflns_number_total 8138
_reflns_threshold_expression >2sigma(I)
_cod_data_source_file ic0005339_3.cif
_cod_data_source_block Compound3
_cod_database_code 4321556

loop_
_symmetry_equiv_pos_as_xyz
'x, y, z'
'-x, -y, -z'

loop_
_atom_site_label
_atom_site_type_symbol
_atom_site_fract_x
_atom_site_fract_y
_atom_site_fract_z
_atom_site_U_iso_or_equiv
_atom_site_adp_type
_atom_site_occupancy
_atom_site_symmetry_multiplicity
_atom_site_calc_flag
_atom_site_refinement_flags
_atom_site_disorder_assembly
_atom_site_disorder_group
Cu1 Cu 0.12898(4) 0.29351(4) 0.24889(3) 0.0396(2) Uani 1 1 d . . .
Cu2 Cu 0.34924(4) 0.20495(4) 0.23726(3) 0.0394(2) Uani 1 1 d . . .
N1 N 0.1489(3) 0.3026(2) 0.12879(18) 0.0254(7) Uani 1 1 d . . .
N2 N 0.3350(2) 0.2040(2) 0.12003(18) 0.0244(7) Uani 1 1 d . . .
N3 N -0.0591(3) 0.3453(2) 0.2214(2) 0.0309(8) Uani 1 1 d . . .
N4 N 0.5432(3) 0.1480(2) 0.18818(19) 0.0315(8) Uani 1 1 d . . .
N5 N 0.1110(3) 0.2864(4) 0.3681(2) 0.0589(12) Uani 1 1 d . . .
N6 N 0.0846(4) 0.3314(4) 0.4991(3) 0.0812(17) Uani 1 1 d . . .
N7 N 0.3614(3) 0.1979(3) 0.3545(2) 0.0502(11) Uani 1 1 d . . .
N8 N 0.3752(3) 0.1414(3) 0.4848(3) 0.0514(10) Uani 1 1 d . . .
C1 C 0.0579(3) 0.3531(3) 0.0916(2) 0.0270(9) Uani 1 1 d . . .
C2 C 0.0567(3) 0.3644(3) 0.0052(2) 0.0329(10) Uani 1 1 d . . .
H2A H -0.0087 0.4035 -0.0188 0.039 Uiso 1 1 calc R . .
C3 C 0.1491(3) 0.3192(3) -0.0436(2) 0.0353(10) Uani 1 1 d . . .
H3A H 0.1495 0.3264 -0.1021 0.042 Uiso 1 1 calc R . .
C4 C 0.3439(3) 0.2065(3) -0.0524(2) 0.0362(10) Uani 1 1 d . . .
H4A H 0.3478 0.2074 -0.1111 0.043 Uiso 1 1 calc R . .
C5 C 0.4321(3) 0.1532(3) -0.0117(2) 0.0341(10) Uani 1 1 d . . .
H5A H 0.4976 0.1144 -0.0418 0.041 Uiso 1 1 calc R . .
C6 C 0.4275(3) 0.1548(3) 0.0741(2) 0.0277(9) Uani 1 1 d . . .
C7 C 0.2437(3) 0.2562(3) 0.0800(2) 0.0245(8) Uani 1 1 d . . .
C8 C 0.2456(3) 0.2611(3) -0.0065(2) 0.0317(9) Uani 1 1 d . . .
C9 C -0.0472(3) 0.4013(3) 0.1458(2) 0.0310(9) Uani 1 1 d . . .
H9A H -0.0463 0.4634 0.1610 0.037 Uiso 1 1 calc R . .
H9B H -0.1126 0.4126 0.1141 0.037 Uiso 1 1 calc R . .
C10 C -0.1094(4) 0.2732(3) 0.2088(3) 0.0432(11) Uani 1 1 d . . .
H10A H -0.1877 0.3055 0.1966 0.052 Uiso 1 1 calc R . .
H10B H -0.1099 0.2349 0.2608 0.052 Uiso 1 1 calc R . .
C11 C -0.0497(4) 0.2079(3) 0.1397(3) 0.0390(11) Uani 1 1 d . . .
C12 C -0.0989(4) 0.2165(4) 0.0664(3) 0.0483(12) Uani 1 1 d . . .
H12A H -0.1700 0.2627 0.0604 0.058 Uiso 1 1 calc R . .
C13 C -0.0441(5) 0.1572(4) 0.0011(3) 0.0565(14) Uani 1 1 d . . .
H13A H -0.0784 0.1633 -0.0490 0.068 Uiso 1 1 calc R . .
C14 C 0.0583(5) 0.0908(4) 0.0093(3) 0.0563(14) Uani 1 1 d . . .
H14A H 0.0957 0.0514 -0.0352 0.068 Uiso 1 1 calc R . .
C15 C 0.1079(4) 0.0809(3) 0.0829(3) 0.0531(13) Uani 1 1 d . . .
H15A H 0.1791 0.0346 0.0888 0.064 Uiso 1 1 calc R . .
C16 C 0.0531(4) 0.1389(3) 0.1479(3) 0.0461(12) Uani 1 1 d . . .
H16A H 0.0866 0.1311 0.1985 0.055 Uiso 1 1 calc R . .
C17 C -0.1189(3) 0.4050(3) 0.2918(2) 0.0359(10) Uani 1 1 d . . .
H17A H -0.0756 0.4455 0.3029 0.043 Uiso 1 1 calc R . .
H17B H -0.1196 0.3630 0.3414 0.043 Uiso 1 1 calc R . .
C18 C -0.2381(3) 0.4685(3) 0.2813(2) 0.0347(10) Uani 1 1 d . . .
C19 C -0.2603(4) 0.5620(3) 0.2556(3) 0.0408(11) Uani 1 1 d . . .
H19A H -0.2008 0.5862 0.2433 0.049 Uiso 1 1 calc R . .
C20 C -0.3704(4) 0.6216(4) 0.2474(3) 0.0555(14) Uani 1 1 d . . .
H20A H -0.3857 0.6861 0.2305 0.067 Uiso 1 1 calc R . .
C21 C -0.4556(4) 0.5859(5) 0.2641(3) 0.0664(17) Uani 1 1 d . . .
H21A H -0.5302 0.6260 0.2587 0.080 Uiso 1 1 calc R . .
C22 C -0.4343(4) 0.4937(5) 0.2884(4) 0.0676(17) Uani 1 1 d . . .
H22A H -0.4939 0.4692 0.2983 0.081 Uiso 1 1 calc R . .
C23 C -0.3266(4) 0.4353(4) 0.2987(3) 0.0514(13) Uani 1 1 d . . .
H23A H -0.3131 0.3716 0.3180 0.062 Uiso 1 1 calc R . .
C24 C 0.5279(3) 0.0967(3) 0.1198(2) 0.0307(9) Uani 1 1 d . . .
H24A H 0.5177 0.0369 0.1418 0.037 Uiso 1 1 calc R . .
H24B H 0.5956 0.0805 0.0805 0.037 Uiso 1 1 calc R . .
C25 C 0.5949(3) 0.0841(3) 0.2573(2) 0.0344(10) Uani 1 1 d . . .
H25A H 0.5456 0.0477 0.2779 0.041 Uiso 1 1 calc R . .
H25B H 0.5963 0.1238 0.3027 0.041 Uiso 1 1 calc R . .
C26 C 0.7120(3) 0.0142(3) 0.2400(2) 0.0346(10) Uani 1 1 d . . .
C27 C 0.7270(4) -0.0782(3) 0.2242(3) 0.0454(12) Uani 1 1 d . . .
H27A H 0.6638 -0.0966 0.2212 0.055 Uiso 1 1 calc R . .
C28 C 0.8326(5) -0.1444(4) 0.2126(3) 0.0628(16) Uani 1 1 d . . .
H28A H 0.8414 -0.2080 0.2027 0.075 Uiso 1 1 calc R . .
C29 C 0.9241(5) -0.1185(5) 0.2152(3) 0.0644(18) Uani 1 1 d . . .
H29A H 0.9965 -0.1642 0.2078 0.077 Uiso 1 1 calc R . .
C30 C 0.9114(4) -0.0261(5) 0.2286(3) 0.0656(17) Uani 1 1 d . . .
H30A H 0.9752 -0.0076 0.2284 0.079 Uiso 1 1 calc R . .
C31 C 0.8055(4) 0.0401(4) 0.2423(3) 0.0489(12) Uani 1 1 d . . .
H31A H 0.7971 0.1033 0.2533 0.059 Uiso 1 1 calc R . .
C32 C 0.6060(4) 0.2135(3) 0.1596(3) 0.0418(11) Uani 1 1 d . . .
H32A H 0.6827 0.1755 0.1388 0.050 Uiso 1 1 calc R . .
H32B H 0.6114 0.2480 0.2076 0.050 Uiso 1 1 calc R . .
C33 C 0.5539(3) 0.2841(3) 0.0928(3) 0.0366(10) Uani 1 1 d . . .
C34 C 0.4556(4) 0.3580(3) 0.1089(3) 0.0411(11) Uani 1 1 d . . .
H34A H 0.4214 0.3667 0.1638 0.049 Uiso 1 1 calc R . .
C35 C 0.4064(4) 0.4198(3) 0.0454(3) 0.0482(12) Uani 1 1 d . . .
H35A H 0.3375 0.4691 0.0570 0.058 Uiso 1 1 calc R . .
C36 C 0.4564(4) 0.4102(4) -0.0343(3) 0.0483(12) Uani 1 1 d . . .
H36A H 0.4228 0.4531 -0.0773 0.058 Uiso 1 1 calc R . .
C37 C 0.5555(4) 0.3379(4) -0.0511(3) 0.0483(12) Uani 1 1 d . . .
H37A H 0.5909 0.3312 -0.1058 0.058 Uiso 1 1 calc R . .
C38 C 0.6036(4) 0.2748(4) 0.0120(3) 0.0447(11) Uani 1 1 d . . .
H38A H 0.6714 0.2246 -0.0001 0.054 Uiso 1 1 calc R . .
C39 C 0.1001(4) 0.3562(4) 0.4213(3) 0.0603(15) Uani 1 1 d . . .
H39A H 0.1035 0.4167 0.4034 0.072 Uiso 1 1 calc R . .
C40 C 0.1099(5) 0.1232(5) 0.3976(4) 0.0709(16) Uani 1 1 d . . .
H40A H 0.1234 0.1042 0.3419 0.085 Uiso 1 1 calc R . .
C41 C 0.0986(7) 0.0612(6) 0.4650(4) 0.102(2) Uani 1 1 d . . .
H41A H 0.1057 -0.0017 0.4536 0.122 Uiso 1 1 calc R . .
C42 C 0.0782(7) 0.0864(8) 0.5449(5) 0.107(3) Uani 1 1 d . . .
H42A H 0.0686 0.0418 0.5869 0.129 Uiso 1 1 calc R . .
C43 C 0.0704(6) 0.1818(7) 0.5684(4) 0.106(3) Uani 1 1 d . . .
H43A H 0.0564 0.2023 0.6236 0.128 Uiso 1 1 calc R . .
C44 C 0.0858(5) 0.2361(5) 0.5008(3) 0.0638(16) Uani 1 1 d . . .
C45 C 0.0995(4) 0.2158(5) 0.4192(3) 0.0671(18) Uani 1 1 d . . .
C46 C 0.0742(7) 0.3828(6) 0.5699(4) 0.121(3) Uani 1 1 d . . .
H46A H 0.0762 0.4461 0.5533 0.181 Uiso 1 1 calc R . .
H46B H 0.1359 0.3500 0.6038 0.181 Uiso 1 1 calc R . .
H46C H 0.0034 0.3882 0.6021 0.181 Uiso 1 1 calc R . .
C47 C 0.3662(4) 0.1235(3) 0.4089(3) 0.0419(11) Uani 1 1 d . . .
H47A H 0.3633 0.0649 0.3933 0.050 Uiso 1 1 calc R . .
C48 C 0.3593(5) 0.3594(4) 0.3780(4) 0.0703(17) Uani 1 1 d . . .
H48A H 0.3516 0.3833 0.3225 0.084 Uiso 1 1 calc R . .
C49 C 0.3618(8) 0.4138(6) 0.4424(4) 0.111(3) Uani 1 1 d . . .
H49A H 0.3526 0.4786 0.4306 0.134 Uiso 1 1 calc R . .
C50 C 0.3771(9) 0.3787(7) 0.5233(4) 0.131(4) Uani 1 1 d . . .
H50A H 0.3839 0.4188 0.5633 0.157 Uiso 1 1 calc R . .
C51 C 0.3830(6) 0.2841(5) 0.5485(3) 0.0785(19) Uani 1 1 d . . .
H51A H 0.3907 0.2586 0.6035 0.094 Uiso 1 1 calc R . .
C52 C 0.3761(4) 0.2360(4) 0.4831(3) 0.0568(14) Uani 1 1 d . . .
C53 C 0.3694(4) 0.2632(4) 0.4029(3) 0.0516(13) Uani 1 1 d . . .
C54 C 0.3761(5) 0.0803(4) 0.5569(3) 0.0702(16) Uani 1 1 d . . .
H54A H 0.3756 0.0192 0.5404 0.105 Uiso 1 1 calc R . .
H54B H 0.3100 0.1091 0.5947 0.105 Uiso 1 1 calc R . .
H54C H 0.4433 0.0707 0.5849 0.105 Uiso 1 1 calc R . .
S1 S -0.10053(9) 0.44480(8) -0.20643(7) 0.0351(3) Uani 1 1 d . . .
O1 O 0.0097(2) 0.3775(2) -0.2171(2) 0.0492(8) Uani 1 1 d . . .
O2 O -0.1382(3) 0.4725(2) -0.12297(19) 0.0506(8) Uani 1 1 d . . .
O3 O -0.1232(3) 0.5214(2) -0.2669(2) 0.0567(9) Uani 1 1 d . . .
C55 C -0.1894(4) 0.3795(4) -0.2291(3) 0.0472(12) Uani 1 1 d . . .
F1 F -0.1599(3) 0.3439(3) -0.3034(2) 0.0890(12) Uani 1 1 d . . .
F2 F -0.1828(3) 0.3080(2) -0.1753(2) 0.0700(9) Uani 1 1 d . . .
F3 F -0.2952(2) 0.4341(2) -0.2268(2) 0.0689(9) Uani 1 1 d . . .
S2 S -0.38216(10) 0.07607(9) -0.26375(7) 0.0433(3) Uani 1 1 d . . .
O4 O -0.4807(3) 0.1299(3) -0.2156(3) 0.0792(13) Uani 1 1 d . . .
O5 O -0.3871(3) 0.0881(3) -0.3518(2) 0.0677(11) Uani 1 1 d . . .
O6 O -0.3325(3) -0.0201(3) -0.2359(2) 0.0682(11) Uani 1 1 d . . .
C56 C -0.2811(5) 0.1311(4) -0.2457(3) 0.0547(13) Uani 1 1 d . . .
F4 F -0.2698(4) 0.1330(3) -0.1665(2) 0.0985(13) Uani 1 1 d . . .
F5 F -0.3112(3) 0.2199(2) -0.2750(2) 0.0694(9) Uani 1 1 d . . .
F6 F -0.1826(3) 0.0867(3) -0.2823(3) 0.0955(13) Uani 1 1 d . . .
C1S C 0.6851(9) 0.2374(8) 0.5152(7) 0.143(4) Uiso 1 1 d . . .
Cl1 Cl 0.7086(6) 0.1726(4) 0.4244(3) 0.0827(15) Uiso 0.40 1 d P . .
Cl1A Cl 0.6533(6) 0.2027(5) 0.4299(4) 0.089(2) Uiso 0.30 1 d P . .
Cl1B Cl 0.7590(7) 0.1693(5) 0.4195(4) 0.089(2) Uiso 0.30 1 d P . .
Cl2 Cl 0.7472(4) 0.3261(4) 0.5110(3) 0.1067(13) Uiso 0.50 1 d P . .
Cl2A Cl 0.8005(5) 0.2642(4) 0.5173(4) 0.1071(16) Uiso 0.40 1 d P . .
Cl2B Cl 0.6549(16) 0.3383(13) 0.5236(11) 0.085(5) Uiso 0.10 1 d P . .

loop_
_atom_site_aniso_label
_atom_site_aniso_U_11
_atom_site_aniso_U_22
_atom_site_aniso_U_33
_atom_site_aniso_U_23
_atom_site_aniso_U_13
_atom_site_aniso_U_12
Cu1 0.0320(3) 0.0570(4) 0.0189(3) 0.0047(2) -0.0012(2) -0.0027(3)
Cu2 0.0335(3) 0.0541(4) 0.0207(3) -0.0086(2) -0.0064(2) 0.0005(3)
N1 0.0273(18) 0.0280(18) 0.0207(16) 0.0012(14) -0.0035(14) -0.0092(15)
N2 0.0229(17) 0.0293(18) 0.0213(16) 0.0003(14) -0.0037(13) -0.0088(15)
N3 0.0294(18) 0.0340(19) 0.0286(18) -0.0009(15) 0.0000(14) -0.0105(16)
N4 0.0243(17) 0.043(2) 0.0261(18) -0.0009(15) -0.0024(14) -0.0094(16)
N5 0.040(2) 0.096(4) 0.031(2) 0.007(2) -0.0013(18) -0.014(2)
N6 0.070(3) 0.108(5) 0.035(3) 0.002(3) 0.000(2) 0.006(3)
N7 0.032(2) 0.072(3) 0.037(2) -0.012(2) -0.0033(17) -0.004(2)
N8 0.052(3) 0.056(3) 0.046(3) -0.002(2) -0.0056(19) -0.018(2)
C1 0.027(2) 0.028(2) 0.027(2) 0.0033(17) -0.0064(17) -0.0113(18)
C2 0.033(2) 0.040(2) 0.028(2) 0.0046(19) -0.0103(18) -0.014(2)
C3 0.040(2) 0.051(3) 0.019(2) 0.0041(19) -0.0093(18) -0.019(2)
C4 0.037(2) 0.058(3) 0.018(2) -0.0070(19) 0.0026(18) -0.023(2)
C5 0.028(2) 0.050(3) 0.025(2) -0.0105(19) 0.0028(17) -0.012(2)
C6 0.026(2) 0.030(2) 0.028(2) -0.0007(17) -0.0004(17) -0.0117(18)
C7 0.026(2) 0.030(2) 0.0215(19) 0.0006(16) -0.0022(16) -0.0146(18)
C8 0.032(2) 0.044(3) 0.024(2) 0.0006(18) -0.0050(17) -0.019(2)
C9 0.027(2) 0.035(2) 0.030(2) 0.0011(18) -0.0079(17) -0.0077(19)
C10 0.043(3) 0.041(3) 0.046(3) -0.004(2) 0.009(2) -0.019(2)
C11 0.040(3) 0.037(3) 0.044(3) -0.001(2) 0.002(2) -0.020(2)
C12 0.047(3) 0.052(3) 0.056(3) -0.002(2) -0.008(2) -0.028(2)
C13 0.069(4) 0.070(4) 0.044(3) -0.009(3) -0.008(3) -0.037(3)
C14 0.081(4) 0.048(3) 0.045(3) -0.012(2) 0.008(3) -0.030(3)
C15 0.058(3) 0.036(3) 0.061(3) -0.008(2) 0.005(3) -0.011(2)
C16 0.057(3) 0.042(3) 0.041(3) 0.002(2) -0.005(2) -0.019(3)
C17 0.032(2) 0.042(3) 0.028(2) -0.0017(19) -0.0007(18) -0.005(2)
C18 0.027(2) 0.049(3) 0.027(2) -0.008(2) 0.0018(17) -0.012(2)
C19 0.039(3) 0.047(3) 0.033(2) -0.005(2) 0.0033(19) -0.012(2)
C20 0.055(3) 0.052(3) 0.038(3) 0.000(2) -0.003(2) 0.009(3)
C21 0.031(3) 0.099(5) 0.052(3) -0.019(3) -0.007(2) 0.003(3)
C22 0.032(3) 0.105(5) 0.070(4) -0.031(4) 0.007(3) -0.027(3)
C23 0.038(3) 0.055(3) 0.060(3) -0.011(3) 0.011(2) -0.017(2)
C24 0.028(2) 0.035(2) 0.027(2) -0.0056(18) -0.0004(17) -0.0068(19)
C25 0.027(2) 0.046(3) 0.027(2) -0.0014(19) -0.0044(17) -0.007(2)
C26 0.027(2) 0.045(3) 0.027(2) 0.0028(19) -0.0055(17) -0.006(2)
C27 0.046(3) 0.045(3) 0.042(3) -0.006(2) -0.017(2) -0.006(2)
C28 0.069(4) 0.056(3) 0.043(3) -0.014(3) -0.017(3) 0.010(3)
C29 0.044(3) 0.080(5) 0.033(3) 0.007(3) 0.003(2) 0.022(3)
C30 0.028(3) 0.091(5) 0.066(4) 0.035(3) -0.008(2) -0.012(3)
C31 0.032(3) 0.048(3) 0.063(3) 0.014(2) -0.013(2) -0.010(2)
C32 0.037(2) 0.044(3) 0.048(3) 0.004(2) -0.014(2) -0.017(2)
C33 0.035(2) 0.043(3) 0.038(2) -0.001(2) -0.0034(19) -0.021(2)
C34 0.044(3) 0.040(3) 0.040(3) -0.006(2) 0.003(2) -0.017(2)
C35 0.044(3) 0.034(3) 0.062(3) 0.002(2) -0.005(2) -0.007(2)
C36 0.051(3) 0.048(3) 0.049(3) 0.013(2) -0.011(2) -0.021(3)
C37 0.049(3) 0.058(3) 0.040(3) 0.001(2) 0.001(2) -0.023(3)
C38 0.034(2) 0.052(3) 0.052(3) -0.002(2) -0.002(2) -0.021(2)
C39 0.051(3) 0.069(4) 0.041(3) -0.002(3) -0.004(2) 0.005(3)
C40 0.074(4) 0.072(4) 0.062(4) 0.004(3) -0.016(3) -0.016(3)
C41 0.118(6) 0.119(7) 0.066(5) 0.011(4) 0.002(4) -0.042(5)
C42 0.106(6) 0.151(8) 0.065(5) 0.040(5) -0.013(4) -0.050(6)
C43 0.083(5) 0.146(8) 0.038(4) 0.029(4) 0.013(3) 0.016(5)
C44 0.057(3) 0.098(5) 0.026(3) 0.016(3) 0.001(2) -0.017(3)
C45 0.035(3) 0.106(5) 0.035(3) 0.022(3) -0.002(2) 0.003(3)
C46 0.120(7) 0.133(7) 0.068(5) -0.045(5) 0.003(4) 0.014(6)
C47 0.042(3) 0.036(3) 0.038(3) 0.000(2) 0.002(2) -0.002(2)
C48 0.094(5) 0.051(3) 0.064(4) -0.006(3) 0.015(3) -0.029(3)
C49 0.169(9) 0.114(6) 0.055(4) 0.008(4) 0.006(5) -0.059(6)
C50 0.238(12) 0.143(8) 0.053(4) -0.040(5) 0.014(5) -0.119(8)
C51 0.115(5) 0.105(5) 0.034(3) -0.012(3) -0.005(3) -0.058(4)
C52 0.059(3) 0.083(4) 0.028(3) -0.011(3) -0.004(2) -0.022(3)
C53 0.051(3) 0.069(4) 0.034(3) -0.020(3) 0.002(2) -0.017(3)
C54 0.073(4) 0.073(4) 0.058(4) 0.011(3) -0.020(3) -0.014(3)
S1 0.0326(6) 0.0385(6) 0.0365(6) 0.0026(5) -0.0089(5) -0.0138(5)
O1 0.0293(16) 0.055(2) 0.061(2) -0.0018(17) -0.0069(15) -0.0111(15)
O2 0.053(2) 0.059(2) 0.0394(18) -0.0066(16) -0.0091(15) -0.0158(17)
O3 0.070(2) 0.056(2) 0.051(2) 0.0198(17) -0.0230(17) -0.0285(19)
C55 0.041(3) 0.052(3) 0.053(3) -0.005(3) -0.006(2) -0.020(2)
F1 0.091(3) 0.130(3) 0.074(2) -0.053(2) 0.0089(19) -0.068(2)
F2 0.0594(19) 0.0519(19) 0.105(3) 0.0112(18) -0.0068(17) -0.0294(16)
F3 0.0306(15) 0.082(2) 0.097(2) 0.0001(18) -0.0191(15) -0.0195(16)
S2 0.0415(7) 0.0451(7) 0.0479(7) -0.0095(6) 0.0044(5) -0.0213(6)
O4 0.053(2) 0.083(3) 0.097(3) -0.031(2) 0.035(2) -0.025(2)
O5 0.090(3) 0.080(3) 0.048(2) -0.0044(19) -0.0149(19) -0.044(2)
O6 0.088(3) 0.044(2) 0.077(3) 0.0052(19) -0.002(2) -0.030(2)
C56 0.056(3) 0.041(3) 0.070(4) 0.003(3) -0.017(3) -0.018(3)
F4 0.147(4) 0.084(3) 0.086(3) 0.005(2) -0.067(3) -0.051(3)
F5 0.073(2) 0.0472(19) 0.098(3) 0.0048(17) -0.0223(18) -0.0303(17)
F6 0.0342(18) 0.080(2) 0.170(4) -0.012(2) -0.001(2) -0.0175(17)

loop_
_atom_type_symbol
_atom_type_description
_atom_type_scat_dispersion_real
_atom_type_scat_dispersion_imag
_atom_type_scat_source
C C 0.0033 0.0016 'International Tables Vol C Tables 4.2.6.8 and 6.1.1.4'
H H 0.0000 0.0000 'International Tables Vol C Tables 4.2.6.8 and 6.1.1.4'
N N 0.0061 0.0033 'International Tables Vol C Tables 4.2.6.8 and 6.1.1.4'
O O 0.0106 0.0060 'International Tables Vol C Tables 4.2.6.8 and 6.1.1.4'
F F 0.0171 0.0103 'International Tables Vol C Tables 4.2.6.8 and 6.1.1.4'
S S 0.1246 0.1234 'International Tables Vol C Tables 4.2.6.8 and 6.1.1.4'
Cu Cu 0.3201 1.2651 'International Tables Vol C Tables 4.2.6.8 and 6.1.1.4'
Cl Cl 0.1484 0.1585 'International Tables Vol C Tables 4.2.6.8 and 6.1.1.4'

loop_
_geom_angle_atom_site_label_1
_geom_angle_atom_site_label_2
_geom_angle_atom_site_label_3
_geom_angle
_geom_angle_site_symmetry_1
_geom_angle_site_symmetry_3
_geom_angle_publ_flag
N5 Cu1 N1 178.72(17) . . ?
N5 Cu1 N3 99.43(14) . . ?
N1 Cu1 N3 81.24(12) . . ?
N5 Cu1 Cu2 95.23(12) . . ?
N1 Cu1 Cu2 84.32(9) . . ?
N3 Cu1 Cu2 161.99(8) . . ?
N7 Cu2 N2 176.08(17) . . ?
N7 Cu2 N4 99.94(13) . . ?
N2 Cu2 N4 80.76(12) . . ?
N7 Cu2 Cu1 94.90(11) . . ?
N2 Cu2 Cu1 84.93(9) . . ?
N4 Cu2 Cu1 163.45(8) . . ?
C1 N1 C7 118.1(3) . . ?
C1 N1 Cu1 115.4(3) . . ?
C7 N1 Cu1 126.2(2) . . ?
C6 N2 C7 118.1(3) . . ?
C6 N2 Cu2 115.8(2) . . ?
C7 N2 Cu2 125.7(2) . . ?
C9 N3 C10 112.8(3) . . ?
C9 N3 C17 112.5(3) . . ?
C10 N3 C17 111.4(3) . . ?
C9 N3 Cu1 96.7(2) . . ?
C10 N3 Cu1 118.1(3) . . ?
C17 N3 Cu1 104.4(2) . . ?
C24 N4 C25 112.6(3) . . ?
C24 N4 C32 112.1(3) . . ?
C25 N4 C32 111.2(3) . . ?
C24 N4 Cu2 94.8(2) . . ?
C25 N4 Cu2 102.9(2) . . ?
C32 N4 Cu2 122.1(3) . . ?
C45 N5 C39 102.9(5) . . ?
C45 N5 Cu1 129.4(4) . . ?
C39 N5 Cu1 127.6(4) . . ?
C39 N6 C46 129.0(7) . . ?
C39 N6 C44 106.6(5) . . ?
C46 N6 C44 124.3(6) . . ?
C53 N7 C47 102.8(4) . . ?
C53 N7 Cu2 129.1(4) . . ?
C47 N7 Cu2 128.1(3) . . ?
C47 N8 C52 106.8(4) . . ?
C47 N8 C54 126.7(5) . . ?
C52 N8 C54 126.5(4) . . ?
N1 C1 C2 122.9(4) . . ?
N1 C1 C9 117.8(3) . . ?
C2 C1 C9 119.3(3) . . ?
C3 C2 C1 119.6(4) . . ?
C2 C3 C8 119.2(4) . . ?
C5 C4 C8 119.2(4) . . ?
C4 C5 C6 120.2(4) . . ?
N2 C6 C5 122.3(4) . . ?
N2 C6 C24 117.4(3) . . ?
C5 C6 C24 120.3(3) . . ?
N2 C7 N1 116.7(3) . . ?
N2 C7 C8 121.9(3) . . ?
N1 C7 C8 121.4(3) . . ?
C7 C8 C4 118.2(4) . . ?
C7 C8 C3 118.6(4) . . ?
C4 C8 C3 123.2(4) . . ?
N3 C9 C1 112.5(3) . . ?
N3 C10 C11 114.0(3) . . ?
C16 C11 C12 119.0(4) . . ?
C16 C11 C10 121.6(4) . . ?
C12 C11 C10 119.5(4) . . ?
C11 C12 C13 120.3(5) . . ?
C14 C13 C12 120.1(5) . . ?
C13 C14 C15 120.1(5) . . ?
C16 C15 C14 119.8(5) . . ?
C11 C16 C15 120.7(5) . . ?
N3 C17 C18 116.6(3) . . ?
C19 C18 C23 118.5(4) . . ?
C19 C18 C17 120.0(4) . . ?
C23 C18 C17 121.5(4) . . ?
C18 C19 C20 120.3(5) . . ?
C21 C20 C19 119.5(5) . . ?
C22 C21 C20 120.5(5) . . ?
C21 C22 C23 120.3(5) . . ?
C22 C23 C18 120.7(5) . . ?
N4 C24 C6 111.7(3) . . ?
N4 C25 C26 117.9(3) . . ?
C27 C26 C31 118.5(4) . . ?
C27 C26 C25 119.8(4) . . ?
C31 C26 C25 121.6(4) . . ?
C26 C27 C28 121.0(5) . . ?
C29 C28 C27 120.1(5) . . ?
C28 C29 C30 120.0(5) . . ?
C29 C30 C31 120.1(5) . . ?
C26 C31 C30 120.3(5) . . ?
N4 C32 C33 113.8(3) . . ?
C34 C33 C38 118.3(4) . . ?
C34 C33 C32 121.7(4) . . ?
C38 C33 C32 120.0(4) . . ?
C33 C34 C35 120.6(4) . . ?
C36 C35 C34 120.6(5) . . ?
C37 C36 C35 119.6(5) . . ?
C36 C37 C38 119.8(4) . . ?
C37 C38 C33 121.1(4) . . ?
N6 C39 N5 113.4(6) . . ?
C41 C40 C45 115.2(6) . . ?
C42 C41 C40 123.8(8) . . ?
C41 C42 C43 121.5(7) . . ?
C44 C43 C42 111.3(7) . . ?
C43 C44 C45 129.1(8) . . ?
C43 C44 N6 127.4(7) . . ?
C45 C44 N6 103.5(5) . . ?
N5 C45 C44 113.6(6) . . ?
N5 C45 C40 127.3(5) . . ?
C44 C45 C40 118.8(6) . . ?
N8 C47 N7 112.8(4) . . ?
C49 C48 C53 113.9(6) . . ?
C48 C49 C50 123.5(8) . . ?
C49 C50 C51 122.3(7) . . ?
C52 C51 C50 110.9(6) . . ?
C53 C52 C51 129.8(6) . . ?
C53 C52 N8 103.4(4) . . ?
C51 C52 N8 126.9(5) . . ?
N7 C53 C52 114.2(5) . . ?
N7 C53 C48 126.1(5) . . ?
C52 C53 C48 119.3(5) . . ?
O1 S1 O3 114.1(2) . . ?
O1 S1 O2 114.8(2) . . ?
O3 S1 O2 114.6(2) . . ?
O1 S1 C55 103.9(2) . . ?
O3 S1 C55 103.8(2) . . ?
O2 S1 C55 103.7(2) . . ?
F2 C55 F1 107.2(4) . . ?
F2 C55 F3 107.3(4) . . ?
F1 C55 F3 108.1(4) . . ?
F2 C55 S1 111.6(3) . . ?
F1 C55 S1 110.9(3) . . ?
F3 C55 S1 111.5(3) . . ?
O6 S2 O4 115.7(3) . . ?
O6 S2 O5 113.7(2) . . ?
O4 S2 O5 115.2(3) . . ?
O6 S2 C56 103.9(2) . . ?
O4 S2 C56 103.3(2) . . ?
O5 S2 C56 102.7(2) . . ?
F6 C56 F4 107.7(5) . . ?
F6 C56 F5 106.9(5) . . ?
F4 C56 F5 106.8(4) . . ?
F6 C56 S2 111.6(4) . . ?
F4 C56 S2 112.3(4) . . ?
F5 C56 S2 111.2(4) . . ?
Cl2B C1S Cl1A 116.8(11) . . ?
Cl2B C1S Cl2A 70.9(9) . . ?
Cl1A C1S Cl2A 121.7(7) . . ?
Cl2B C1S Cl2 39.7(8) . . ?
Cl1A C1S Cl2 121.0(7) . . ?
Cl2A C1S Cl2 32.1(3) . . ?
Cl2B C1S Cl1 129.4(10) . . ?
Cl1A C1S Cl1 23.2(3) . . ?
Cl2A C1S Cl1 104.4(7) . . ?
Cl2 C1S Cl1 115.8(7) . . ?
Cl2B C1S Cl1B 125.9(10) . . ?
Cl1A C1S Cl1B 41.1(4) . . ?
Cl2A C1S Cl1B 85.4(6) . . ?
Cl2 C1S Cl1B 101.0(6) . . ?
Cl1 C1S Cl1B 19.3(3) . . ?
Cl1B Cl1 Cl1A 146.5(16) . . ?
Cl1B Cl1 C1S 92.3(10) . . ?
Cl1A Cl1 C1S 69.0(9) . . ?
Cl1 Cl1A Cl1B 15.9(8) . . ?
Cl1 Cl1A C1S 87.8(10) . . ?
Cl1B Cl1A C1S 79.9(6) . . ?
Cl1 Cl1B Cl1A 17.7(9) . . ?
Cl1 Cl1B C1S 68.5(10) . . ?
Cl1A Cl1B C1S 58.9(5) . . ?
Cl1 Cl1B Cl2A 111.1(10) . . ?
Cl1A Cl1B Cl2A 98.5(5) . . ?
C1S Cl1B Cl2A 43.2(4) . . ?
Cl2A Cl2 Cl2B 120.5(12) . . ?
Cl2A Cl2 C1S 68.0(6) . . ?
Cl2B Cl2 C1S 54.7(10) . . ?
Cl2 Cl2A C1S 79.9(6) . . ?
Cl2 Cl2A Cl2B 32.5(7) . . ?
C1S Cl2A Cl2B 48.9(7) . . ?
Cl2 Cl2A Cl1B 105.4(6) . . ?
C1S Cl2A Cl1B 51.4(4) . . ?
Cl2B Cl2A Cl1B 88.4(7) . . ?
Cl2 Cl2B C1S 85.6(13) . . ?
Cl2 Cl2B Cl2A 27.0(6) . . ?
C1S Cl2B Cl2A 60.2(8) . . ?

loop_
_geom_bond_atom_site_label_1
_geom_bond_atom_site_label_2
_geom_bond_distance
_geom_bond_site_symmetry_2
_geom_bond_publ_flag
Cu1 N5 1.928(4) . ?
Cu1 N1 1.944(3) . ?
Cu1 N3 2.349(3) . ?
Cu1 Cu2 2.6716(7) . ?
Cu2 N7 1.923(4) . ?
Cu2 N2 1.937(3) . ?
Cu2 N4 2.403(3) . ?
N1 C1 1.336(5) . ?
N1 C7 1.374(5) . ?
N2 C6 1.343(5) . ?
N2 C7 1.369(5) . ?
N3 C9 1.464(5) . ?
N3 C10 1.477(5) . ?
N3 C17 1.482(5) . ?
N4 C24 1.467(5) . ?
N4 C25 1.482(5) . ?
N4 C32 1.495(6) . ?
N5 C45 1.340(7) . ?
N5 C39 1.371(7) . ?
N6 C39 1.308(7) . ?
N6 C46 1.404(8) . ?
N6 C44 1.428(8) . ?
N7 C53 1.341(6) . ?
N7 C47 1.365(6) . ?
N8 C47 1.309(6) . ?
N8 C52 1.427(7) . ?
N8 C54 1.436(7) . ?
C1 C2 1.404(5) . ?
C1 C9 1.514(5) . ?
C2 C3 1.349(6) . ?
C3 C8 1.416(6) . ?
C4 C5 1.351(6) . ?
C4 C8 1.414(6) . ?
C5 C6 1.394(5) . ?
C6 C24 1.521(5) . ?
C7 C8 1.401(5) . ?
C10 C11 1.509(6) . ?
C11 C16 1.384(6) . ?
C11 C12 1.385(6) . ?
C12 C13 1.403(7) . ?
C13 C14 1.365(8) . ?
C14 C15 1.390(7) . ?
C15 C16 1.388(7) . ?
C17 C18 1.520(6) . ?
C18 C19 1.381(6) . ?
C18 C23 1.386(6) . ?
C19 C20 1.405(7) . ?
C20 C21 1.369(8) . ?
C21 C22 1.358(9) . ?
C22 C23 1.381(8) . ?
C25 C26 1.521(6) . ?
C26 C27 1.378(6) . ?
C26 C31 1.387(6) . ?
C27 C28 1.384(7) . ?
C28 C29 1.362(9) . ?
C29 C30 1.376(9) . ?
C30 C31 1.389(7) . ?
C32 C33 1.503(6) . ?
C33 C34 1.382(6) . ?
C33 C38 1.392(6) . ?
C34 C35 1.389(7) . ?
C35 C36 1.377(7) . ?
C36 C37 1.377(7) . ?
C37 C38 1.390(7) . ?
C40 C41 1.417(9) . ?
C40 C45 1.423(9) . ?
C41 C42 1.353(10) . ?
C42 C43 1.482(12) . ?
C43 C44 1.361(9) . ?
C44 C45 1.364(7) . ?
C48 C49 1.387(10) . ?
C48 C53 1.441(8) . ?
C49 C50 1.391(10) . ?
C50 C51 1.432(10) . ?
C51 C52 1.357(7) . ?
C52 C53 1.341(7) . ?
S1 O1 1.431(3) . ?
S1 O3 1.432(3) . ?
S1 O2 1.434(3) . ?
S1 C55 1.821(5) . ?
C55 F2 1.323(6) . ?
C55 F1 1.322(6) . ?
C55 F3 1.322(6) . ?
S2 O6 1.430(4) . ?
S2 O4 1.431(4) . ?
S2 O5 1.437(4) . ?
S2 C56 1.819(5) . ?
C56 F6 1.310(6) . ?
C56 F4 1.315(6) . ?
C56 F5 1.326(6) . ?
C1S Cl2B 1.45(2) . ?
C1S Cl1A 1.655(12) . ?
C1S Cl2A 1.666(12) . ?
C1S Cl2 1.769(12) . ?
C1S Cl1 1.771(12) . ?
C1S Cl1B 1.902(13) . ?
Cl1 Cl1B 0.629(8) . ?
Cl1 Cl1A 0.698(8) . ?
Cl1A Cl1B 1.271(11) . ?
Cl1B Cl2A 2.427(9) . ?
Cl2 Cl2A 0.955(6) . ?
Cl2 Cl2B 1.133(18) . ?
Cl2A Cl2B 1.81(2) . ?
